data_2310647
loop_
_publ_author_name
'Palenik, G.J.'

_publ_section_title
;
 The Structure of Coordination Compounds I. The Crystal and Molecular
 Structure of Azidopentamminecobalt(III) Azide
;
_journal_name_full 'Acta Crystallographica (1,1948-23,1967)'
_journal_page_first 360
_journal_page_last 367
_journal_volume 17
_journal_year 1964
_chemical_formula_sum 'Co H15 N14'
_chemical_name_systematic '(N3 Co (N H3)5) (N3)2'
_space_group_IT_number 62
_symmetry_space_group_name_Hall '-P 2c 2n'
_symmetry_space_group_name_H-M 'P n a m'
_cell_angle_alpha 90
_cell_angle_beta 90
_cell_angle_gamma 90
_cell_formula_units_Z 4
_cell_length_a 12.997
_cell_length_b 8.031
_cell_length_c 10.414
_cell_volume 1087.002
_citation_journal_id_ASTM ACCRA9
_cod_data_source_file Palenik_ACCRA9_1964_138.cif
_cod_data_source_block H15Co1N14
_cod_original_sg_symbol_Hall '-P 2ac 2n (-x,z,y)'
_cod_original_formula_sum 'H15 Co1 N14'
_cod_database_code 2310647

loop_
_symmetry_equiv_pos_as_xyz
x,y,z
-x+1/2,y+1/2,-z
x+1/2,-y+1/2,-z+1/2
-x,-y,z+1/2
-x,-y,-z
x-1/2,-y-1/2,z
-x-1/2,y-1/2,z-1/2
x,y,-z-1/2

loop_
_atom_site_label
_atom_site_type_symbol
_atom_site_fract_x
_atom_site_fract_y
_atom_site_fract_z
_atom_site_occupancy
_atom_site_U_iso_or_equiv
_atom_site_attached_hydrogens
N2 N 0.2704 0.5163 0.25 1 0.0 0
N8 N-1 0.3826 0.097 0.0387 1 0.0 0
N4 N-3 0.0508 0.4486 0.25 1 0.0 3
N5 N-3 0.0103 0.107 0.25 1 0.0 3
N1 N-1 0.2657 0.3661 0.25 1 0.0 0
N3 N 0.2802 0.6579 0.25 1 0.0 0
Co1 Co+3 0.1363 0.245 0.25 1 0.0 0
N10 N 0.4148 0.358 -0.05 1 0.0 0
N9 N 0.3975 0.226 -0.007 1 0.0 0
N6 N-3 0.221 0.0435 0.25 1 0.0 3
N7 N-3 0.1401 0.2449 0.0618 1 0.0 3
